data_2200030
loop_
_publ_author_name
'Ohba, Shigeru'
'Yamada, Naoki'
'Eishima, Makoto'

_publ_section_title
;<i>trans</i>-Dinitro(1,4,8,11-tetraazacyclotetradecane-<i>N</i>,<i>N</i>',<i>N</i>'',<i>N</i>''')cobalt(III)
 perchlorate
;
_journal_issue 1
_journal_name_full 'Acta Crystallographica Section E'
_journal_page_first m12
_journal_page_last m13
_journal_paper_doi 10.1107/S1600536800018778
_journal_volume 57
_journal_year 2001
_chemical_formula_iupac '[Co (N O2)2 (C10 H24 N4)] Cl O4'
_chemical_formula_moiety 'C10 H24 Co N6 O4 1+, Cl O4 1-'
_chemical_formula_structural '(Co (C10 H24 N4) (N O2)2) (Cl O4)'
_chemical_formula_sum 'C10 H24 Cl Co N6 O8'
_chemical_formula_weight 450.72
_space_group_IT_number 19
_symmetry_cell_setting orthorhombic
_symmetry_space_group_name_Hall 'P 2ac 2ab'
_symmetry_space_group_name_H-M 'P 21 21 21'
_cell_angle_alpha 90
_cell_angle_beta 90
_cell_angle_gamma 90
_cell_formula_units_Z 4
_cell_length_a 13.299(3)
_cell_length_b 19.8200(10)
_cell_length_c 6.6531(7)
_cell_measurement_reflns_used 25
_cell_measurement_temperature 297.0(10)
_cell_measurement_theta_max 13.9
_cell_measurement_theta_min 10.3
_cell_volume 1753.7(4)
_computing_cell_refinement WinAFC
_computing_data_collection
;
WinAFC (Rigaku Corporation, 1999)
;
_computing_data_reduction 'TEXSAN (Molecular Structure Corporation, 1999)'
_computing_molecular_graphics 'ORTEPII (Johnson, 1976)'
_computing_publication_material TEXSAN
_computing_structure_refinement 'SHELXL97 (Sheldrick, 1997)'
_computing_structure_solution 'SIR92 (Altomare et al., 1994)'
_diffrn_measurement_device_type 'Rigaku AFC-7R'
_diffrn_measurement_method \q-2\q
_diffrn_radiation_type MoK\a
_diffrn_radiation_wavelength .71073
_diffrn_reflns_av_R_equivalents .024
_diffrn_reflns_limit_h_max 8
_diffrn_reflns_limit_h_min -17
_diffrn_reflns_limit_k_max 25
_diffrn_reflns_limit_k_min 0
_diffrn_reflns_limit_l_max 8
_diffrn_reflns_limit_l_min -4
_diffrn_reflns_number 3312
_diffrn_reflns_theta_max 27.5
_diffrn_reflns_theta_min 2.5
_diffrn_standards_decay_% none
_diffrn_standards_interval_count 150
_diffrn_standards_number 3
_exptl_absorpt_coefficient_mu 1.19
_exptl_absorpt_correction_T_max .942
_exptl_absorpt_correction_T_min .752
_exptl_absorpt_correction_type integration
_exptl_absorpt_process_details '(Coppens et al., 1965)'
_exptl_crystal_colour orange
_exptl_crystal_density_diffrn 1.707
_exptl_crystal_density_method 'not measured'
_exptl_crystal_description plate
_exptl_crystal_size_max .40
_exptl_crystal_size_mid .25
_exptl_crystal_size_min .05
_refine_diff_density_max .41
_refine_diff_density_min -.55
_refine_ls_abs_structure_details '(Flack, 1983), 225 Friedel pairs'
_refine_ls_abs_structure_Flack -.05(4)
_refine_ls_extinction_method none
_refine_ls_goodness_of_fit_ref 1.08
_refine_ls_hydrogen_treatment constr
_refine_ls_number_parameters 271
_refine_ls_number_reflns 2554
_refine_ls_R_factor_gt .035
_refine_ls_shift/su_max .001
_refine_ls_structure_factor_coef Fsqd
_refine_ls_weighting_details 'w = 1/[\s^2^(Fo^2^) + (0.0410P)^2^+3.4475P] where P=(Fo^2^+2Fc^2^)/3'
_refine_ls_weighting_scheme calc
_refine_ls_wR_factor_ref .108
_reflns_number_gt 2245
_reflns_number_total 2554
_reflns_threshold_expression I>2\s(I)'
_cod_data_source_file cf6015.cif
_cod_data_source_block I
_cod_original_cell_volume 1753.7(5)
_cod_original_formula_sum 'C10 H24 Cl Co N6 O8 '
_cod_database_code 2200030
_cod_database_fobs_code 2200030

loop_
_symmetry_equiv_pos_as_xyz
x,y,z
1/2-x,-y,1/2+z
1/2+x,1/2-y,-z
-x,1/2+y,1/2-z

loop_
_atom_site_label
_atom_site_fract_x
_atom_site_fract_y
_atom_site_fract_z
_atom_site_U_iso_or_equiv
_atom_site_adp_type
_atom_site_calc_flag
_atom_site_refinement_flags
_atom_site_occupancy
_atom_site_disorder_assembly
_atom_site_disorder_group
_atom_site_type_symbol
Co1 -.02236(4) -.12630(3) .22719(9) .0289(2) Uani d . 1.00 . . Co
Cl2 .04200(10) .11990(8) .5995(2) .0561(4) Uani d . 1.00 . . Cl
O3 -.0563(7) -.0715(6) .6010(10) .091(3) Uani d P .65 . . O
O4 -.1886(7) -.1029(7) .484(2) .111(4) Uani d P .65 . . O
O5 -.115(2) -.1351(10) .602(2) .094(6) Uani d P .35 . . O
O6 -.122(2) -.0389(7) .490(3) .083(5) Uani d P .35 . . O
O7 .0728(8) -.2147(4) -.035(2) .082(3) Uani d P .65 . . O
O8 .0746(9) -.1180(5) -.1410(10) .086(3) Uani d P .65 . . O
O9 .1360(10) -.1390(10) -.063(3) .097(8) Uani d P .35 . . O
O10 .012(2) -.1886(10) -.141(2) .094(6) Uani d P .35 . . O
O11 -.0280(6) .1258(3) .7629(9) .121(2) Uani d . 1.00 . . O
O12 .1098(5) .1723(4) .6130(10) .147(3) Uani d . 1.00 . . O
O13 -.0134(4) .1254(3) .4198(8) .098(2) Uani d . 1.00 . . O
O14 .0907(5) .0566(3) .6113(9) .091(2) Uani d . 1.00 . . O
N15 -.0993(4) -.0967(3) .4640(7) .0400(10) Uani d . 1.00 . . N
N16 .0528(4) -.1568(2) -.0097(7) .0380(10) Uani d . 1.00 . . N
N17 .0690(3) -.1740(2) .4135(7) .0360(10) Uani d . 1.00 . . N
N18 .0546(3) -.0406(2) .2455(7) .0389(9) Uani d . 1.00 . . N
N19 -.1121(4) -.0776(3) .0406(7) .0420(10) Uani d . 1.00 . . N
N20 -.0977(3) -.2124(2) .2146(7) .0389(10) Uani d . 1.00 . . N
C21 .1780(5) -.1618(4) .3980(10) .055(2) Uani d . 1.00 . . C
C22 .2027(5) -.0879(4) .4230(10) .055(2) Uani d . 1.00 . . C
C23 .1662(4) -.0437(3) .2570(10) .056(2) Uani d . 1.00 . . C
C24 .0189(6) .0057(3) .0850(10) .057(2) Uani d . 1.00 . . C
C25 -.0924(6) -.0033(3) .0640(10) .061(2) Uani d . 1.00 . . C
C26 -.2200(6) -.0942(4) .0310(10) .064(2) Uani d . 1.00 . . C
C27 -.2376(5) -.1691(4) .0080(10) .068(2) Uani d . 1.00 . . C
C28 -.2083(4) -.2118(4) .1840(10) .058(2) Uani d . 1.00 . . C
C29 -.0667(5) -.2544(3) .3890(10) .050(2) Uani d . 1.00 . . C
C30 .0446(5) -.2484(3) .4090(10) .053(2) Uani d . 1.00 . . C
H17 .0505 -.1590 .5441 .0438 Uiso calc . 1.00 . . H
H18 .0338 -.0204 .3682 .0467 Uiso calc . 1.00 . . H
H19 -.0872 -.0884 -.0894 .0508 Uiso calc . 1.00 . . H
H20 -.0716 -.2351 .1003 .0466 Uiso calc . 1.00 . . H
H21A .2008 -.1765 .2704 .0661 Uiso calc . 1.00 . . H
H21B .2113 -.1867 .5006 .0661 Uiso calc . 1.00 . . H
H22A .2738 -.0835 .4311 .0659 Uiso calc . 1.00 . . H
H22B .1733 -.0726 .5450 .0659 Uiso calc . 1.00 . . H
H23A .1913 -.0606 .1332 .0670 Uiso calc . 1.00 . . H
H23B .1912 .0007 .2781 .0670 Uiso calc . 1.00 . . H
H24A .0513 -.0049 -.0380 .0683 Uiso calc . 1.00 . . H
H24B .0335 .0510 .1213 .0683 Uiso calc . 1.00 . . H
H25A -.1158 .0202 -.0516 .0736 Uiso calc . 1.00 . . H
H25B -.1258 .0133 .1797 .0736 Uiso calc . 1.00 . . H
H26A -.2491 -.0715 -.0801 .0773 Uiso calc . 1.00 . . H
H26B -.2514 -.0794 .1518 .0773 Uiso calc . 1.00 . . H
H27A -.2002 -.1841 -.1048 .0813 Uiso calc . 1.00 . . H
H27B -.3073 -.1759 -.0158 .0813 Uiso calc . 1.00 . . H
H28A -.2307 -.2567 .1616 .0698 Uiso calc . 1.00 . . H
H28B -.2396 -.1945 .3017 .0698 Uiso calc . 1.00 . . H
H29A -.0848 -.3002 .3665 .0599 Uiso calc . 1.00 . . H
H29B -.0987 -.2387 .5079 .0599 Uiso calc . 1.00 . . H
H30A .0770 -.2693 .2985 .0632 Uiso calc . 1.00 . . H
H30B .0663 -.2692 .5307 .0632 Uiso calc . 1.00 . . H

loop_
_atom_site_aniso_label
_atom_site_aniso_U_11
_atom_site_aniso_U_22
_atom_site_aniso_U_33
_atom_site_aniso_U_12
_atom_site_aniso_U_13
_atom_site_aniso_U_23
Co1 .0312(3) .0309(3) .0246(3) .0012(3) .0035(3) .0001(3)
Cl2 .0669(10) .0504(8) .0509(8) .0029(8) -.0089(7) .0043(8)
O3 .090(7) .141(9) .042(4) -.036(7) .019(5) -.037(5)
O4 .060(6) .190(10) .085(7) .000(7) .027(5) -.063(8)
O5 .120(10) .110(10) .049(8) .010(10) .049(10) .026(10)
O6 .12(2) .046(8) .080(10) .029(10) .050(10) -.001(8)
O7 .110(8) .053(5) .084(7) .031(5) .051(6) -.003(5)
O8 .147(10) .064(5) .048(5) -.003(7) .045(6) .003(4)
O9 .070(10) .16(2) .060(10) -.030(10) .019(9) -.050(10)
O10 .12(2) .110(10) .052(8) -.050(10) .030(10) -.040(9)
O11 .206(7) .075(3) .082(4) .036(5) .052(5) -.001(4)
O12 .107(5) .114(5) .222(9) -.049(4) -.058(6) .062(6)
O13 .106(4) .120(5) .069(3) .027(5) -.028(3) .000(3)
O14 .109(4) .074(3) .091(4) .037(3) -.009(4) -.005(3)
N15 .044(3) .042(3) .034(2) -.001(2) .010(2) .001(2)
N16 .039(2) .044(3) .030(2) .000(2) .005(2) -.003(2)
N17 .037(2) .039(2) .033(2) -.003(2) .002(2) .002(2)
N18 .047(2) .040(2) .030(2) -.005(2) .009(2) .000(2)
N19 .042(3) .052(3) .033(2) .013(2) .002(2) .001(2)
N20 .034(2) .048(2) .034(2) -.005(2) .005(2) -.007(2)
C21 .034(3) .078(4) .053(4) .006(3) -.008(3) .005(4)
C22 .036(3) .076(4) .053(4) -.012(3) -.002(3) .000(4)
C23 .050(3) .069(4) .048(4) -.023(3) .010(4) -.004(4)
C24 .084(4) .036(3) .051(3) -.004(3) .010(4) .009(3)
C25 .085(5) .042(3) .056(4) .022(3) .003(4) .011(3)
C26 .043(4) .084(5) .067(5) .021(4) -.009(3) -.003(4)
C27 .039(3) .087(5) .077(5) -.001(4) -.016(4) -.007(5)
C28 .038(3) .075(4) .061(4) -.017(3) .005(3) -.009(4)
C29 .061(4) .035(3) .054(4) -.012(3) -.002(3) .009(3)
C30 .060(4) .043(3) .055(4) .006(3) -.005(3) .013(3)

loop_
_atom_type_symbol
_atom_type_description
_atom_type_scat_dispersion_real
_atom_type_scat_dispersion_imag
_atom_type_scat_source
C C .003 .002
;International Tables for Crystallography
(1992, Vol. C)
;
H H .000 .000
;International Tables for Crystallography
(1992, Vol. C)
;
Cl Cl .148 .159
;International Tables for Crystallography
(1992, Vol. C)
;
Co Co .349 .972
;International Tables for Crystallography
(1992, Vol. C)
;
N N .006 .003
;International Tables for Crystallography
(1992, Vol. C)
;
O O .011 .006
;International Tables for Crystallography
(1992, Vol. C)
;

loop_
_geom_angle_atom_site_label_1
_geom_angle_atom_site_label_2
_geom_angle_atom_site_label_3
_geom_angle_site_symmetry_2
_geom_angle_site_symmetry_3
_geom_angle
_geom_angle_publ_flag
N15 Co1 N16 1_555 1_555 179.1(2) no
N15 Co1 N17 1_555 1_555 87.7(2) no
N15 Co1 N18 1_555 1_555 87.9(2) no
N15 Co1 N19 1_555 1_555 92.5(2) no
N15 Co1 N20 1_555 1_555 91.6(2) no
N16 Co1 N17 1_555 1_555 92.5(2) no
N16 Co1 N18 1_555 1_555 92.9(2) no
N16 Co1 N19 1_555 1_555 87.3(2) no
N16 Co1 N20 1_555 1_555 87.6(2) no
N17 Co1 N18 1_555 1_555 93.1(2) no
N17 Co1 N19 1_555 1_555 179.1(2) no
N17 Co1 N20 1_555 1_555 85.7(2) no
N18 Co1 N19 1_555 1_555 86.1(2) no
N18 Co1 N20 1_555 1_555 178.7(2) no
N19 Co1 N20 1_555 1_555 95.1(2) no
O11 Cl2 O12 1_555 1_555 108.3(5) no
O11 Cl2 O13 1_555 1_555 107.3(4) no
O11 Cl2 O14 1_555 1_555 109.1(4) no
O12 Cl2 O13 1_555 1_555 109.8(5) no
O12 Cl2 O14 1_555 1_555 111.4(4) no
O13 Cl2 O14 1_555 1_555 110.8(4) no
Co1 N15 O3 1_555 1_555 119.3(6) no
Co1 N15 O4 1_555 1_555 124.8(7) no
Co1 N15 O5 1_555 1_555 120.7(10) no
Co1 N15 O6 1_555 1_555 122.3(10) no
O3 N15 O4 1_555 1_555 115.9(8) no
O5 N15 O6 1_555 1_555 116.0(10) no
Co1 N16 O7 1_555 1_555 121.7(6) no
Co1 N16 O8 1_555 1_555 120.6(6) no
Co1 N16 O9 1_555 1_555 127.0(10) no
Co1 N16 O10 1_555 1_555 120.8(10) no
O7 N16 O8 1_555 1_555 117.5(8) no
O9 N16 O10 1_555 1_555 110.0(10) no
Co1 N17 C21 1_555 1_555 118.9(4) no
Co1 N17 C30 1_555 1_555 108.9(4) no
Co1 N17 H17 1_555 1_555 105.4 no
C21 N17 C30 1_555 1_555 111.7(5) no
C21 N17 H17 1_555 1_555 105.4 no
C30 N17 H17 1_555 1_555 105.4 no
Co1 N18 C23 1_555 1_555 118.9(3) no
Co1 N18 C24 1_555 1_555 108.6(4) no
Co1 N18 H18 1_555 1_555 105.2 no
C23 N18 C24 1_555 1_555 112.4(5) no
C23 N18 H18 1_555 1_555 105.3 no
C24 N18 H18 1_555 1_555 105.2 no
Co1 N19 C25 1_555 1_555 108.0(4) no
Co1 N19 C26 1_555 1_555 120.4(4) no
Co1 N19 H19 1_555 1_555 104.6 no
C25 N19 C26 1_555 1_555 113.1(5) no
C25 N19 H19 1_555 1_555 104.6 no
C26 N19 H19 1_555 1_555 104.6 no
Co1 N20 C28 1_555 1_555 120.0(4) no
Co1 N20 C29 1_555 1_555 108.0(3) no
Co1 N20 H20 1_555 1_555 104.9 no
C28 N20 C29 1_555 1_555 112.7(5) no
C28 N20 H20 1_555 1_555 104.9 no
C29 N20 H20 1_555 1_555 104.9 no
N17 C21 C22 1_555 1_555 111.4(5) no
N17 C21 H21A 1_555 1_555 109.0 no
N17 C21 H21B 1_555 1_555 108.9 no
C22 C21 H21A 1_555 1_555 109.0 no
C22 C21 H21B 1_555 1_555 109.0 no
H21A C21 H21B 1_555 1_555 109.5 no
C21 C22 C23 1_555 1_555 114.7(6) no
C21 C22 H22A 1_555 1_555 108.1 no
C21 C22 H22B 1_555 1_555 108.2 no
C23 C22 H22A 1_555 1_555 108.1 no
C23 C22 H22B 1_555 1_555 108.2 no
H22A C22 H22B 1_555 1_555 109.4 no
N18 C23 C22 1_555 1_555 112.7(5) no
N18 C23 H23A 1_555 1_555 108.7 no
N18 C23 H23B 1_555 1_555 108.7 no
C22 C23 H23A 1_555 1_555 108.6 no
C22 C23 H23B 1_555 1_555 108.6 no
H23A C23 H23B 1_555 1_555 109.5 no
N18 C24 C25 1_555 1_555 108.2(5) no
N18 C24 H24A 1_555 1_555 109.8 no
N18 C24 H24B 1_555 1_555 109.8 no
C25 C24 H24A 1_555 1_555 109.8 no
C25 C24 H24B 1_555 1_555 109.8 no
H24A C24 H24B 1_555 1_555 109.4 no
N19 C25 C24 1_555 1_555 107.3(5) no
N19 C25 H25A 1_555 1_555 110.0 no
N19 C25 H25B 1_555 1_555 110.0 no
C24 C25 H25A 1_555 1_555 110.0 no
C24 C25 H25B 1_555 1_555 110.0 no
H25A C25 H25B 1_555 1_555 109.4 no
N19 C26 C27 1_555 1_555 112.0(6) no
N19 C26 H26A 1_555 1_555 108.9 no
N19 C26 H26B 1_555 1_555 108.9 no
C27 C26 H26A 1_555 1_555 108.8 no
C27 C26 H26B 1_555 1_555 108.8 no
H26A C26 H26B 1_555 1_555 109.5 no
C26 C27 C28 1_555 1_555 115.8(7) no
C26 C27 H27A 1_555 1_555 107.9 no
C26 C27 H27B 1_555 1_555 107.9 no
C28 C27 H27A 1_555 1_555 107.8 no
C28 C27 H27B 1_555 1_555 107.8 no
H27A C27 H27B 1_555 1_555 109.5 no
N20 C28 C27 1_555 1_555 111.6(5) no
N20 C28 H28A 1_555 1_555 108.9 no
N20 C28 H28B 1_555 1_555 108.9 no
C27 C28 H28A 1_555 1_555 109.0 no
C27 C28 H28B 1_555 1_555 109.0 no
H28A C28 H28B 1_555 1_555 109.4 no
N20 C29 C30 1_555 1_555 107.6(5) no
N20 C29 H29A 1_555 1_555 109.9 no
N20 C29 H29B 1_555 1_555 110.0 no
C30 C29 H29A 1_555 1_555 110.0 no
C30 C29 H29B 1_555 1_555 110.0 no
H29A C29 H29B 1_555 1_555 109.4 no
N17 C30 C29 1_555 1_555 107.0(5) no
N17 C30 H30A 1_555 1_555 110.1 no
N17 C30 H30B 1_555 1_555 110.1 no
C29 C30 H30A 1_555 1_555 110.2 no
C29 C30 H30B 1_555 1_555 110.1 no
H30A C30 H30B 1_555 1_555 109.4 no

loop_
_geom_bond_atom_site_label_1
_geom_bond_atom_site_label_2
_geom_bond_site_symmetry_1
_geom_bond_site_symmetry_2
_geom_bond_distance
_geom_bond_publ_flag
Co1 N15 . . 1.968(5) no
Co1 N16 . . 1.962(5) no
Co1 N17 . . 1.976(4) no
Co1 N18 . . 1.986(4) no
Co1 N19 . . 1.974(5) no
Co1 N20 . . 1.981(4) no
Cl2 O11 . . 1.436(7) no
Cl2 O12 . . 1.379(7) no
Cl2 O13 . . 1.409(6) no
Cl2 O14 . . 1.414(6) no
O3 N15 . . 1.180(10) no
O4 N15 . . 1.200(10) no
O5 N15 . . 1.21(2) no
O6 N15 . . 1.20(2) no
O7 N16 . . 1.189(10) no
O8 N16 . . 1.200(10) no
O9 N16 . . 1.21(2) no
O10 N16 . . 1.21(2) no
N17 C21 . . 1.473(8) no
N17 C30 . . 1.511(8) no
N17 H17 . . .950 no
N18 C23 . . 1.487(7) no
N18 C24 . . 1.484(8) no
N18 H18 . . .950 no
N19 C25 . . 1.504(9) no
N19 C26 . . 1.474(9) no
N19 H19 . . .950 no
N20 C28 . . 1.485(7) no
N20 C29 . . 1.487(8) no
N20 H20 . . .950 no
C21 C22 . . 1.510(10) no
C21 H21A . . .950 no
C21 H21B . . .950 no
C22 C23 . . 1.492(10) no
C22 H22A . . .950 no
C22 H22B . . .950 no
C23 H23A . . .950 no
C23 H23B . . .950 no
C24 C25 . . 1.500(10) no
C24 H24A . . .950 no
C24 H24B . . .950 no
C25 H25A . . .950 no
C25 H25B . . .950 no
C26 C27 . . 1.510(10) no
C26 H26A . . .950 no
C26 H26B . . .950 no
C27 C28 . . 1.500(10) no
C27 H27A . . .950 no
C27 H27B . . .950 no
C28 H28A . . .951 no
C28 H28B . . .950 no
C29 C30 . . 1.492(10) no
C29 H29A . . .950 no
C29 H29B . . .950 no
C30 H30A . . .950 no
C30 H30B . . .951 no
